data_7037139
loop_
_publ_author_name
'Razborov, D. A.'
'Lukoyanov, A. N.'
'Baranov, E. V.'
'Fedushkin, I. L.'

_publ_section_title
;
 Addition of phenylacetylene to a magnesium complex of
 monoiminoacenaphtheneone (dpp-mian).
;
_journal_issue 47
_journal_name_full 'Dalton transactions (Cambridge, England : 2003)'
_journal_page_first 20532
_journal_page_last 20541
_journal_paper_doi 10.1039/c5dt03174e
_journal_volume 44
_journal_year 2015
_chemical_formula_sum 'C102 H102 Mg2 N2 O4'
_chemical_formula_weight 1468.48
_chemical_name_systematic
; 
 ? 
;
_space_group_IT_number 2
_symmetry_cell_setting triclinic
_symmetry_space_group_name_Hall '-P 1'
_symmetry_space_group_name_H-M 'P -1'
_atom_sites_solution_hydrogens geom
_atom_sites_solution_primary direct
_atom_sites_solution_secondary difmap
_audit_creation_method SHELXL-97
_audit_update_record
;
2015-08-17 deposited with the CCDC.
2015-10-26 downloaded from the CCDC.
;
_cell_angle_alpha 97.5746(12)
_cell_angle_beta 99.7585(10)
_cell_angle_gamma 110.4065(14)
_cell_formula_units_Z 1
_cell_length_a 10.83521(13)
_cell_length_b 13.2253(2)
_cell_length_c 15.70481(19)
_cell_measurement_reflns_used 19696
_cell_measurement_temperature 100(2)
_cell_measurement_theta_max 32.6755
_cell_measurement_theta_min 3.0424
_cell_volume 2033.84(5)
_computing_cell_refinement 'CrysAlisPro, Agilent Technologies'
_computing_data_collection 'CrysAlisPro, Agilent Technologies'
_computing_data_reduction 'CrysAlisPro, Agilent Technologies'
_computing_molecular_graphics 'SHELXTL (Sheldrick, 2000)'
_computing_publication_material 'SHELXTL (Sheldrick, 2000)'
_computing_structure_refinement 'SHELXL-97 (Sheldrick, 2008)'
_computing_structure_solution 'SHELXS-97 (Sheldrick, 2008)'
_diffrn_ambient_temperature 100(2)
_diffrn_measured_fraction_theta_full 0.995
_diffrn_measured_fraction_theta_max 0.995
_diffrn_measurement_device_type 'Xcalibur, Eos'
_diffrn_measurement_method 'omega scans'
_diffrn_radiation_monochromator graphite
_diffrn_radiation_source 'fine-focus sealed tube'
_diffrn_radiation_type MoK\a
_diffrn_radiation_wavelength 0.71073
_diffrn_reflns_av_R_equivalents 0.0232
_diffrn_reflns_av_sigmaI/netI 0.0212
_diffrn_reflns_limit_h_max 15
_diffrn_reflns_limit_h_min -15
_diffrn_reflns_limit_k_max 18
_diffrn_reflns_limit_k_min -18
_diffrn_reflns_limit_l_max 22
_diffrn_reflns_limit_l_min -22
_diffrn_reflns_number 41431
_diffrn_reflns_theta_full 30.00
_diffrn_reflns_theta_max 30.00
_diffrn_reflns_theta_min 3.05
_exptl_absorpt_coefficient_mu 0.085
_exptl_absorpt_correction_T_max 0.9667
_exptl_absorpt_correction_T_min 0.9506
_exptl_absorpt_correction_type multi-scan
_exptl_absorpt_process_details 'SADABS (Sheldrick, 1998a)'
_exptl_crystal_colour colorless
_exptl_crystal_density_diffrn 1.199
_exptl_crystal_density_method 'not measured'
_exptl_crystal_description prism
_exptl_crystal_F_000 784
_exptl_crystal_size_max 0.60
_exptl_crystal_size_mid 0.50
_exptl_crystal_size_min 0.40
_refine_diff_density_max 0.430
_refine_diff_density_min -0.316
_refine_diff_density_rms 0.044
_refine_ls_extinction_method none
_refine_ls_goodness_of_fit_ref 1.051
_refine_ls_hydrogen_treatment mixed
_refine_ls_matrix_type full
_refine_ls_number_parameters 509
_refine_ls_number_reflns 11810
_refine_ls_number_restraints 0
_refine_ls_restrained_S_all 1.051
_refine_ls_R_factor_all 0.0440
_refine_ls_R_factor_gt 0.0381
_refine_ls_shift/su_max 0.001
_refine_ls_shift/su_mean 0.000
_refine_ls_structure_factor_coef Fsqd
_refine_ls_weighting_details 'calc w=1/[\s^2^(Fo^2^)+(0.0604P)^2^+0.3790P] where P=(Fo^2^+2Fc^2^)/3'
_refine_ls_weighting_scheme calc
_refine_ls_wR_factor_gt 0.1039
_refine_ls_wR_factor_ref 0.1079
_reflns_number_gt 10364
_reflns_number_total 11810
_reflns_threshold_expression >2sigma(I)
_cod_data_source_file c5dt03174e2.cif
_cod_data_source_block mgqian1
_cod_depositor_comments
;
The following automatic conversions were performed:

'_symmetry_cell_setting' value 'Triclinic' changed to 'triclinic'
according to
/usr/data/users/saulius/crontab/automatic-downloads/rss-feeds/RSC/lib/dictionaries/cif_core.dic
dictionary named 'cif_core.dic' version 2.4.2 from 2011-04-26.

Automatic conversion script
Id: cif_fix_values 3271 2015-04-21 07:52:19Z andrius 

 Adding full bibliography for 7037137--7037142.cif.
;
_cod_original_cell_volume 2033.83(5)
_cod_original_sg_symbol_H-M P-1
_cod_database_code 7037139

loop_
_symmetry_equiv_pos_as_xyz
'x, y, z'
'-x, -y, -z'

loop_
_atom_site_label
_atom_site_type_symbol
_atom_site_fract_x
_atom_site_fract_y
_atom_site_fract_z
_atom_site_U_iso_or_equiv
_atom_site_adp_type
_atom_site_occupancy
_atom_site_symmetry_multiplicity
_atom_site_calc_flag
_atom_site_refinement_flags
Mg1 Mg 0.52721(2) 0.418743(17) 0.429783(14) 0.01217(5) Uani 1 1 d .
O1 O 0.46778(5) 0.55005(4) 0.44106(3) 0.01232(9) Uani 1 1 d .
O2 O 0.34655(5) 0.28337(4) 0.38250(4) 0.02038(11) Uani 1 1 d .
N1 N 0.56529(5) 0.48776(4) 0.30498(4) 0.01270(10) Uani 1 1 d .
C1 C 0.42426(6) 0.57673(5) 0.36155(4) 0.01125(11) Uani 1 1 d .
C2 C 0.51855(6) 0.56370(5) 0.29943(4) 0.01180(12) Uani 1 1 d .
C3 C 0.55553(6) 0.65869(5) 0.25561(4) 0.01364(12) Uani 1 1 d .
C4 C 0.51408(6) 0.73689(5) 0.30048(4) 0.01387(12) Uani 1 1 d .
C5 C 0.44268(6) 0.69768(5) 0.36434(4) 0.01299(12) Uani 1 1 d .
C6 C 0.39481(7) 0.76491(5) 0.41142(5) 0.01740(13) Uani 1 1 d .
H6A H 0.3446 0.7399 0.4538 0.021 Uiso 1 1 calc R
C7 C 0.42237(8) 0.87328(6) 0.39506(5) 0.02148(15) Uani 1 1 d .
H7A H 0.3925 0.9211 0.4290 0.026 Uiso 1 1 calc R
C8 C 0.49061(8) 0.91149(6) 0.33202(5) 0.02145(15) Uani 1 1 d .
H8A H 0.5060 0.9840 0.3227 0.026 Uiso 1 1 calc R
C9 C 0.53772(7) 0.84205(5) 0.28110(5) 0.01749(14) Uani 1 1 d .
C10 C 0.60487(7) 0.86657(6) 0.21166(5) 0.02115(15) Uani 1 1 d .
H10A H 0.6234 0.9364 0.1959 0.025 Uiso 1 1 calc R
C11 C 0.64329(7) 0.78954(6) 0.16696(5) 0.02101(15) Uani 1 1 d .
H11A H 0.6865 0.8076 0.1201 0.025 Uiso 1 1 calc R
C12 C 0.62077(7) 0.68450(6) 0.18832(5) 0.01739(13) Uani 1 1 d .
H12A H 0.6496 0.6335 0.1573 0.021 Uiso 1 1 calc R
C13 C 0.27365(6) 0.50332(5) 0.31863(4) 0.01335(12) Uani 1 1 d .
C14 C 0.22126(6) 0.47499(5) 0.22077(4) 0.01480(13) Uani 1 1 d .
C15 C 0.15431(7) 0.36378(6) 0.17884(5) 0.02192(15) Uani 1 1 d .
H15A H 0.1475 0.3084 0.2126 0.026 Uiso 1 1 calc R
C16 C 0.09742(8) 0.33313(7) 0.08814(6) 0.02817(18) Uani 1 1 d .
H16A H 0.0516 0.2573 0.0609 0.034 Uiso 1 1 calc R
C17 C 0.10750(8) 0.41261(8) 0.03773(5) 0.02793(18) Uani 1 1 d .
H17A H 0.0699 0.3916 -0.0241 0.034 Uiso 1 1 calc R
C18 C 0.17295(7) 0.52319(7) 0.07813(5) 0.02422(16) Uani 1 1 d .
H18A H 0.1795 0.5781 0.0438 0.029 Uiso 1 1 calc R
C19 C 0.22933(7) 0.55444(6) 0.16890(5) 0.01833(14) Uani 1 1 d .
H19A H 0.2737 0.6305 0.1958 0.022 Uiso 1 1 calc R
C20 C 0.18927(7) 0.46478(6) 0.36988(5) 0.02124(15) Uani 1 1 d .
H20A H 0.0949(11) 0.4204(8) 0.3447(7) 0.027(3) Uiso 1 1 d .
H20B H 0.2186(10) 0.4798(8) 0.4348(7) 0.027(3) Uiso 1 1 d .
C21 C 0.66540(6) 0.48200(5) 0.25666(4) 0.01332(12) Uani 1 1 d .
C22 C 0.80321(6) 0.54707(5) 0.29387(4) 0.01548(13) Uani 1 1 d .
C23 C 0.89771(7) 0.53741(6) 0.24607(5) 0.01938(14) Uani 1 1 d .
H23A H 0.9910 0.5808 0.2699 0.023 Uiso 1 1 calc R
C24 C 0.85835(7) 0.46588(6) 0.16469(5) 0.02123(14) Uani 1 1 d .
H24A H 0.9240 0.4611 0.1330 0.025 Uiso 1 1 calc R
C25 C 0.72212(7) 0.40139(6) 0.13000(5) 0.02020(14) Uani 1 1 d .
H25A H 0.6953 0.3523 0.0744 0.024 Uiso 1 1 calc R
C26 C 0.62360(7) 0.40744(6) 0.17543(4) 0.01650(13) Uani 1 1 d .
C27 C 0.85226(7) 0.62436(6) 0.38394(5) 0.01794(14) Uani 1 1 d .
H27A H 0.7729 0.6117 0.4115 0.022 Uiso 1 1 calc R
C28 C 0.95878(8) 0.59843(7) 0.44452(5) 0.02365(16) Uani 1 1 d .
H28A H 0.9223 0.5204 0.4477 0.035 Uiso 1 1 calc R
H28B H 0.9821 0.6441 0.5038 0.035 Uiso 1 1 calc R
H28C H 1.0400 0.6142 0.4208 0.035 Uiso 1 1 calc R
C29 C 0.90803(9) 0.74614(7) 0.37768(6) 0.02625(17) Uani 1 1 d .
H29A H 0.8378 0.7626 0.3408 0.039 Uiso 1 1 calc R
H29B H 0.9866 0.7611 0.3513 0.039 Uiso 1 1 calc R
H29C H 0.9353 0.7926 0.4369 0.039 Uiso 1 1 calc R
C30 C 0.47572(7) 0.33629(6) 0.13502(5) 0.02310(16) Uani 1 1 d .
H30A H 0.4232 0.3425 0.1807 0.028 Uiso 1 1 calc R
C31 C 0.42243(9) 0.37924(9) 0.05630(6) 0.0351(2) Uani 1 1 d .
H31A H 0.4258 0.4536 0.0770 0.053 Uiso 1 1 calc R
H31B H 0.3287 0.3300 0.0283 0.053 Uiso 1 1 calc R
H31C H 0.4787 0.3815 0.0133 0.053 Uiso 1 1 calc R
C32 C 0.45308(10) 0.21490(8) 0.10732(7) 0.0402(2) Uani 1 1 d .
H32A H 0.4943 0.1907 0.1571 0.060 Uiso 1 1 calc R
H32B H 0.4947 0.2055 0.0576 0.060 Uiso 1 1 calc R
H32C H 0.3557 0.1706 0.0894 0.060 Uiso 1 1 calc R
C33 C 0.66009(7) 0.33470(6) 0.40662(5) 0.01861(13) Uani 1 1 d .
C34 C 0.71745(7) 0.27559(6) 0.38128(5) 0.01818(14) Uani 1 1 d .
C35 C 0.78438(7) 0.20521(6) 0.35239(5) 0.01723(13) Uani 1 1 d .
C36 C 0.82904(7) 0.20930(6) 0.27350(5) 0.02173(15) Uani 1 1 d .
H36A H 0.8151 0.2593 0.2384 0.026 Uiso 1 1 calc R
C37 C 0.89366(8) 0.14035(7) 0.24643(6) 0.02559(17) Uani 1 1 d .
H37A H 0.9232 0.1436 0.1929 0.031 Uiso 1 1 calc R
C38 C 0.91512(8) 0.06699(6) 0.29705(6) 0.02618(17) Uani 1 1 d .
H38A H 0.9596 0.0205 0.2785 0.031 Uiso 1 1 calc R
C39 C 0.87102(8) 0.06189(6) 0.37514(6) 0.02461(16) Uani 1 1 d .
H39A H 0.8850 0.0115 0.4098 0.030 Uiso 1 1 calc R
C40 C 0.80666(7) 0.13023(6) 0.40262(5) 0.02053(14) Uani 1 1 d .
H40A H 0.7773 0.1262 0.4562 0.025 Uiso 1 1 calc R
C41 C 0.25630(8) 0.23904(7) 0.43828(6) 0.03106(19) Uani 1 1 d .
H41A H 0.1649 0.2374 0.4144 0.037 Uiso 1 1 calc R
H41B H 0.2909 0.2848 0.4988 0.037 Uiso 1 1 calc R
C42 C 0.25128(9) 0.12256(8) 0.43908(6) 0.0333(2) Uani 1 1 d .
H42A H 0.1565 0.0690 0.4253 0.040 Uiso 1 1 calc R
H42B H 0.2989 0.1184 0.4974 0.040 Uiso 1 1 calc R
C43 C 0.32328(9) 0.09986(7) 0.36706(6) 0.0316(2) Uani 1 1 d .
H43A H 0.4148 0.1033 0.3934 0.038 Uiso 1 1 calc R
H43B H 0.2706 0.0265 0.3282 0.038 Uiso 1 1 calc R
C44 C 0.33162(8) 0.19054(6) 0.31644(5) 0.02451(16) Uani 1 1 d .
H44A H 0.4105 0.2074 0.2891 0.029 Uiso 1 1 calc R
H44B H 0.2483 0.1696 0.2696 0.029 Uiso 1 1 calc R
C1S C 0.78285(8) 0.10010(7) 0.93348(6) 0.02744(18) Uani 1 1 d .
C2S C 0.87833(9) 0.05170(7) 0.93472(6) 0.02877(18) Uani 1 1 d .
H2SA H 0.8790 0.0001 0.9714 0.035 Uiso 1 1 calc R
C3S C 0.97283(9) 0.07779(8) 0.88298(6) 0.03188(19) Uani 1 1 d .
H3SA H 1.0376 0.0444 0.8849 0.038 Uiso 1 1 calc R
C4S C 0.97276(10) 0.15216(8) 0.82884(6) 0.0350(2) Uani 1 1 d .
H4SA H 1.0381 0.1710 0.7942 0.042 Uiso 1 1 calc R
C5S C 0.87637(10) 0.19887(8) 0.82566(7) 0.0387(2) Uani 1 1 d .
H5SA H 0.8745 0.2490 0.7878 0.046 Uiso 1 1 calc R
C6S C 0.78232(9) 0.17284(7) 0.87748(7) 0.0347(2) Uani 1 1 d .
H6SA H 0.7166 0.2054 0.8745 0.042 Uiso 1 1 calc R
C7S C 0.68422(10) 0.07607(9) 0.99226(8) 0.0425(2) Uani 1 1 d .
H7SA H 0.5923 0.0564 0.9570 0.064 Uiso 1 1 calc R
H7SB H 0.7075 0.1416 1.0385 0.064 Uiso 1 1 calc R
H7SC H 0.6887 0.0146 1.0196 0.064 Uiso 1 1 calc R

loop_
_atom_site_aniso_label
_atom_site_aniso_U_11
_atom_site_aniso_U_22
_atom_site_aniso_U_33
_atom_site_aniso_U_23
_atom_site_aniso_U_13
_atom_site_aniso_U_12
Mg1 0.01416(9) 0.01334(9) 0.01119(9) 0.00224(7) 0.00415(7) 0.00739(7)
O1 0.01522(18) 0.01503(18) 0.00972(18) 0.00361(14) 0.00337(15) 0.00877(15)
O2 0.0200(2) 0.0146(2) 0.0245(2) -0.00137(18) 0.00657(19) 0.00527(17)
N1 0.0119(2) 0.0157(2) 0.0113(2) 0.00179(18) 0.00418(17) 0.00596(18)
C1 0.0123(2) 0.0136(2) 0.0098(2) 0.00275(19) 0.00366(19) 0.00652(19)
C2 0.0106(2) 0.0143(2) 0.0096(2) 0.00135(19) 0.00191(19) 0.00421(19)
C3 0.0118(2) 0.0163(2) 0.0129(3) 0.0042(2) 0.0028(2) 0.0051(2)
C4 0.0126(2) 0.0150(2) 0.0138(3) 0.0041(2) 0.0021(2) 0.0049(2)
C5 0.0137(2) 0.0135(2) 0.0126(3) 0.0033(2) 0.0023(2) 0.0064(2)
C6 0.0217(3) 0.0173(3) 0.0173(3) 0.0049(2) 0.0067(2) 0.0109(2)
C7 0.0284(3) 0.0173(3) 0.0236(3) 0.0048(2) 0.0083(3) 0.0132(2)
C8 0.0257(3) 0.0146(3) 0.0262(3) 0.0066(2) 0.0066(3) 0.0091(2)
C9 0.0168(3) 0.0155(3) 0.0194(3) 0.0057(2) 0.0033(2) 0.0049(2)
C10 0.0211(3) 0.0191(3) 0.0238(3) 0.0107(2) 0.0068(3) 0.0053(2)
C11 0.0204(3) 0.0247(3) 0.0192(3) 0.0109(2) 0.0083(2) 0.0061(2)
C12 0.0163(3) 0.0216(3) 0.0155(3) 0.0060(2) 0.0059(2) 0.0069(2)
C13 0.0124(2) 0.0143(2) 0.0142(3) 0.0033(2) 0.0025(2) 0.0063(2)
C14 0.0110(2) 0.0198(3) 0.0138(3) 0.0022(2) 0.0030(2) 0.0065(2)
C15 0.0191(3) 0.0207(3) 0.0230(3) -0.0001(3) 0.0028(3) 0.0066(2)
C16 0.0215(3) 0.0293(4) 0.0259(4) -0.0088(3) 0.0006(3) 0.0076(3)
C17 0.0190(3) 0.0472(4) 0.0147(3) -0.0025(3) 0.0011(2) 0.0136(3)
C18 0.0175(3) 0.0409(4) 0.0165(3) 0.0101(3) 0.0049(2) 0.0118(3)
C19 0.0140(3) 0.0240(3) 0.0168(3) 0.0059(2) 0.0034(2) 0.0065(2)
C20 0.0151(3) 0.0292(3) 0.0180(3) 0.0072(3) 0.0048(2) 0.0053(2)
C21 0.0145(2) 0.0163(2) 0.0131(3) 0.0049(2) 0.0066(2) 0.0084(2)
C22 0.0147(2) 0.0197(3) 0.0145(3) 0.0051(2) 0.0053(2) 0.0080(2)
C23 0.0148(3) 0.0270(3) 0.0194(3) 0.0073(2) 0.0074(2) 0.0091(2)
C24 0.0205(3) 0.0292(3) 0.0204(3) 0.0076(2) 0.0129(2) 0.0126(2)
C25 0.0225(3) 0.0242(3) 0.0165(3) 0.0023(2) 0.0106(2) 0.0098(2)
C26 0.0172(3) 0.0189(3) 0.0148(3) 0.0026(2) 0.0073(2) 0.0072(2)
C27 0.0139(3) 0.0231(3) 0.0151(3) 0.0019(2) 0.0034(2) 0.0059(2)
C28 0.0200(3) 0.0298(3) 0.0182(3) 0.0062(3) 0.0008(2) 0.0071(3)
C29 0.0272(3) 0.0230(3) 0.0239(4) 0.0016(3) 0.0002(3) 0.0078(3)
C30 0.0183(3) 0.0256(3) 0.0199(3) -0.0056(3) 0.0087(2) 0.0035(3)
C31 0.0226(3) 0.0552(5) 0.0230(4) -0.0001(4) 0.0029(3) 0.0134(4)
C32 0.0361(4) 0.0252(4) 0.0490(5) -0.0103(4) 0.0225(4) -0.0001(3)
C33 0.0220(3) 0.0220(3) 0.0167(3) 0.0060(2) 0.0070(2) 0.0123(2)
C34 0.0183(3) 0.0208(3) 0.0179(3) 0.0041(2) 0.0056(2) 0.0097(2)
C35 0.0141(3) 0.0167(3) 0.0203(3) 0.0001(2) 0.0046(2) 0.0062(2)
C36 0.0226(3) 0.0203(3) 0.0241(3) 0.0032(2) 0.0099(3) 0.0088(2)
C37 0.0230(3) 0.0250(3) 0.0285(4) -0.0015(3) 0.0128(3) 0.0081(3)
C38 0.0205(3) 0.0228(3) 0.0347(4) -0.0046(3) 0.0071(3) 0.0111(3)
C39 0.0235(3) 0.0211(3) 0.0313(4) 0.0028(3) 0.0044(3) 0.0127(2)
C40 0.0196(3) 0.0214(3) 0.0225(3) 0.0033(2) 0.0056(2) 0.0101(2)
C41 0.0226(3) 0.0256(4) 0.0371(4) -0.0046(3) 0.0152(3) -0.0001(3)
C42 0.0246(4) 0.0348(4) 0.0351(4) 0.0165(3) 0.0044(3) 0.0028(3)
C43 0.0339(4) 0.0173(3) 0.0411(5) 0.0030(3) 0.0033(4) 0.0102(3)
C44 0.0298(3) 0.0183(3) 0.0208(3) -0.0037(3) 0.0034(3) 0.0074(3)
C1S 0.0224(3) 0.0214(3) 0.0332(4) -0.0014(3) 0.0069(3) 0.0042(3)
C2S 0.0314(4) 0.0283(3) 0.0284(4) 0.0059(3) 0.0079(3) 0.0130(3)
C3S 0.0334(4) 0.0383(4) 0.0309(4) 0.0062(3) 0.0104(3) 0.0209(3)
C4S 0.0363(4) 0.0392(4) 0.0338(4) 0.0097(3) 0.0150(3) 0.0156(3)
C5S 0.0412(4) 0.0365(4) 0.0460(5) 0.0186(4) 0.0146(4) 0.0183(4)
C6S 0.0288(4) 0.0289(4) 0.0493(5) 0.0079(4) 0.0096(4) 0.0143(3)
C7S 0.0367(4) 0.0386(5) 0.0548(6) 0.0064(4) 0.0249(4) 0.0122(4)

loop_
_atom_type_symbol
_atom_type_description
_atom_type_scat_dispersion_real
_atom_type_scat_dispersion_imag
_atom_type_scat_source
C C 0.0033 0.0016 'International Tables Vol C Tables 4.2.6.8 and 6.1.1.4'
H H 0.0000 0.0000 'International Tables Vol C Tables 4.2.6.8 and 6.1.1.4'
N N 0.0061 0.0033 'International Tables Vol C Tables 4.2.6.8 and 6.1.1.4'
O O 0.0106 0.0060 'International Tables Vol C Tables 4.2.6.8 and 6.1.1.4'
Mg Mg 0.0486 0.0363 'International Tables Vol C Tables 4.2.6.8 and 6.1.1.4'

loop_
_geom_angle_atom_site_label_1
_geom_angle_atom_site_label_2
_geom_angle_atom_site_label_3
_geom_angle
_geom_angle_site_symmetry_1
_geom_angle_site_symmetry_3
O1 Mg1 O1 78.10(2) 2_666 .
O1 Mg1 O2 101.62(2) 2_666 .
O1 Mg1 O2 103.71(2) . .
O1 Mg1 C33 110.08(3) 2_666 .
O1 Mg1 C33 155.68(3) . .
O2 Mg1 C33 97.11(3) . .
O1 Mg1 N1 147.82(2) 2_666 .
O1 Mg1 N1 76.20(2) . .
O2 Mg1 N1 103.01(2) . .
C33 Mg1 N1 87.06(3) . .
O1 Mg1 Mg1 39.571(15) 2_666 2_666
O1 Mg1 Mg1 38.527(14) . 2_666
O2 Mg1 Mg1 106.407(19) . 2_666
C33 Mg1 Mg1 144.27(2) . 2_666
N1 Mg1 Mg1 112.550(18) . 2_666
C1 O1 Mg1 142.21(4) . 2_666
C1 O1 Mg1 115.21(4) . .
Mg1 O1 Mg1 101.90(2) 2_666 .
C44 O2 C41 105.83(6) . .
C44 O2 Mg1 122.73(5) . .
C41 O2 Mg1 122.67(4) . .
C2 N1 C21 119.30(6) . .
C2 N1 Mg1 109.87(4) . .
C21 N1 Mg1 127.27(4) . .
O1 C1 C5 116.72(5) . .
O1 C1 C13 111.22(5) . .
C5 C1 C13 108.29(5) . .
O1 C1 C2 108.13(5) . .
C5 C1 C2 100.58(5) . .
C13 C1 C2 111.47(5) . .
N1 C2 C3 131.53(6) . .
N1 C2 C1 117.90(6) . .
C3 C2 C1 109.54(5) . .
C12 C3 C4 119.44(6) . .
C12 C3 C2 134.89(6) . .
C4 C3 C2 105.62(6) . .
C9 C4 C5 123.30(6) . .
C9 C4 C3 123.22(6) . .
C5 C4 C3 113.44(6) . .
C6 C5 C4 119.20(6) . .
C6 C5 C1 131.50(6) . .
C4 C5 C1 109.10(6) . .
C5 C6 C7 118.24(7) . .
C8 C7 C6 122.75(7) . .
C7 C8 C9 119.74(7) . .
C4 C9 C8 116.69(7) . .
C4 C9 C10 116.25(7) . .
C8 C9 C10 127.05(7) . .
C11 C10 C9 120.47(7) . .
C10 C11 C12 122.60(7) . .
C3 C12 C11 118.00(7) . .
C20 C13 C14 119.23(6) . .
C20 C13 C1 119.56(6) . .
C14 C13 C1 121.21(5) . .
C19 C14 C15 117.94(6) . .
C19 C14 C13 123.21(6) . .
C15 C14 C13 118.77(6) . .
C16 C15 C14 121.01(8) . .
C17 C16 C15 120.31(7) . .
C16 C17 C18 119.52(7) . .
C17 C18 C19 120.46(8) . .
C18 C19 C14 120.76(7) . .
C26 C21 C22 121.50(6) . .
C26 C21 N1 118.91(5) . .
C22 C21 N1 119.52(5) . .
C23 C22 C21 117.93(6) . .
C23 C22 C27 119.36(6) . .
C21 C22 C27 122.70(6) . .
C24 C23 C22 121.54(6) . .
C23 C24 C25 119.46(7) . .
C24 C25 C26 121.25(6) . .
C25 C26 C21 118.29(6) . .
C25 C26 C30 119.67(6) . .
C21 C26 C30 122.02(6) . .
C22 C27 C28 110.99(6) . .
C22 C27 C29 112.47(6) . .
C28 C27 C29 110.15(6) . .
C26 C30 C32 112.04(7) . .
C26 C30 C31 110.08(7) . .
C32 C30 C31 110.74(7) . .
C34 C33 Mg1 168.81(6) . .
C33 C34 C35 179.22(8) . .
C40 C35 C36 118.22(7) . .
C40 C35 C34 120.60(7) . .
C36 C35 C34 121.19(7) . .
C37 C36 C35 120.42(8) . .
C38 C37 C36 120.55(8) . .
C37 C38 C39 119.59(7) . .
C40 C39 C38 120.26(8) . .
C39 C40 C35 120.96(7) . .
O2 C41 C42 106.33(7) . .
C41 C42 C43 104.32(7) . .
C44 C43 C42 104.07(7) . .
O2 C44 C43 104.00(6) . .
C6S C1S C2S 118.09(8) . .
C6S C1S C7S 120.67(9) . .
C2S C1S C7S 121.23(9) . .
C3S C2S C1S 120.94(9) . .
C4S C3S C2S 120.27(9) . .
C3S C4S C5S 119.24(9) . .
C4S C5S C6S 120.37(10) . .
C1S C6S C5S 121.06(9) . .

loop_
_geom_bond_atom_site_label_1
_geom_bond_atom_site_label_2
_geom_bond_distance
_geom_bond_site_symmetry_2
Mg1 O1 2.0035(5) 2_666
Mg1 O1 2.0492(5) .
Mg1 O2 2.0740(5) .
Mg1 C33 2.1511(8) .
Mg1 N1 2.3083(6) .
Mg1 Mg1 3.1475(4) 2_666
O1 C1 1.3924(8) .
O1 Mg1 2.0035(5) 2_666
O2 C44 1.4418(9) .
O2 C41 1.4468(10) .
N1 C2 1.2788(9) .
N1 C21 1.4421(8) .
C1 C5 1.5350(9) .
C1 C13 1.5523(8) .
C1 C2 1.5626(9) .
C2 C3 1.4775(9) .
C3 C12 1.3831(9) .
C3 C4 1.4168(9) .
C4 C9 1.4078(9) .
C4 C5 1.4119(9) .
C5 C6 1.3729(9) .
C6 C7 1.4261(10) .
C7 C8 1.3790(11) .
C8 C9 1.4196(11) .
C9 C10 1.4218(10) .
C10 C11 1.3821(11) .
C11 C12 1.4198(10) .
C13 C20 1.3327(10) .
C13 C14 1.4928(9) .
C14 C19 1.4004(10) .
C14 C15 1.4006(9) .
C15 C16 1.3961(11) .
C16 C17 1.3828(14) .
C17 C18 1.3870(12) .
C18 C19 1.3963(10) .
C21 C26 1.4022(9) .
C21 C22 1.4097(9) .
C22 C23 1.3981(10) .
C22 C27 1.5210(9) .
C23 C24 1.3876(10) .
C24 C25 1.3893(10) .
C25 C26 1.3992(10) .
C26 C30 1.5172(9) .
C27 C28 1.5312(11) .
C27 C29 1.5337(11) .
C30 C32 1.5271(12) .
C30 C31 1.5349(13) .
C33 C34 1.2234(10) .
C34 C35 1.4385(10) .
C35 C40 1.4044(11) .
C35 C36 1.4052(11) .
C36 C37 1.3952(11) .
C37 C38 1.3876(13) .
C38 C39 1.3908(12) .
C39 C40 1.3885(11) .
C41 C42 1.5242(14) .
C42 C43 1.5333(14) .
C43 C44 1.5095(12) .
C1S C6S 1.3872(14) .
C1S C2S 1.3924(13) .
C1S C7S 1.5067(13) .
C2S C3S 1.3919(13) .
C3S C4S 1.3825(14) .
C4S C5S 1.3839(15) .
C5S C6S 1.3892(15) .
